data_4503164
loop_
_publ_author_name
'Yang, Yi-Fan'
'Ma, Yun-Sheng'
'Guo, Li-Rong'
'Zheng, Li-Min'

_publ_section_title
;
 Copper Phosphonates based on 2-Phosphonic-isonicotinate: Structures and
 Magnetic Properties
;
_journal_issue 4
_journal_name_full 'Crystal Growth &amp; Design'
_journal_page_first 1213
_journal_paper_doi 10.1021/cg700673x
_journal_volume 8
_journal_year 2008
_chemical_formula_moiety 'C12 H10 Cu N2 O10 P2'
_chemical_formula_sum 'C12 H10 Cu N2 O10 P2'
_chemical_formula_weight 467.70
_chemical_name_systematic
; 
 ? 
;
_space_group_IT_number 15
_symmetry_cell_setting monoclinic
_symmetry_space_group_name_Hall '-C 2yc'
_symmetry_space_group_name_H-M 'C 1 2/c 1'
_atom_sites_solution_hydrogens geom
_atom_sites_solution_primary direct
_atom_sites_solution_secondary difmap
_audit_creation_method SHELXL-97
_cell_angle_alpha 90.00
_cell_angle_beta 116.666(3)
_cell_angle_gamma 90.00
_cell_formula_units_Z 4
_cell_length_a 19.039(3)
_cell_length_b 7.1853(13)
_cell_length_c 12.355(2)
_cell_measurement_reflns_used 1251
_cell_measurement_temperature 298(2)
_cell_measurement_theta_max 27.02
_cell_measurement_theta_min 2.39
_cell_volume 1510.4(4)
_computing_cell_refinement SMART
_computing_data_collection 'SMART (Bruker, 2000)'
_computing_data_reduction 'SAINT (Bruker, 2000)'
_computing_molecular_graphics SHELXTL
_computing_publication_material SHELXTL
_computing_structure_refinement SHELXTL
_computing_structure_solution 'SHELXTL (Bruker, 2000)'
_diffrn_ambient_temperature 298(2)
_diffrn_measured_fraction_theta_full 0.995
_diffrn_measured_fraction_theta_max 0.995
_diffrn_radiation_monochromator graphite
_diffrn_radiation_source 'fine-focus sealed tube'
_diffrn_radiation_type MoK\a
_diffrn_radiation_wavelength 0.71073
_diffrn_reflns_av_R_equivalents 0.0305
_diffrn_reflns_av_sigmaI/netI 0.0396
_diffrn_reflns_limit_h_max 22
_diffrn_reflns_limit_h_min -23
_diffrn_reflns_limit_k_max 8
_diffrn_reflns_limit_k_min -8
_diffrn_reflns_limit_l_max 14
_diffrn_reflns_limit_l_min -15
_diffrn_reflns_number 3916
_diffrn_reflns_theta_full 25.99
_diffrn_reflns_theta_max 25.99
_diffrn_reflns_theta_min 2.39
_exptl_absorpt_coefficient_mu 1.724
_exptl_absorpt_correction_T_max 0.712
_exptl_absorpt_correction_T_min 0.660
_exptl_absorpt_correction_type multi-scan
_exptl_absorpt_process_details 'SADABS(Bruker, 2000)'
_exptl_crystal_colour blue
_exptl_crystal_density_diffrn 2.057
_exptl_crystal_density_method 'not measured'
_exptl_crystal_description 'deep block'
_exptl_crystal_F_000 940
_exptl_crystal_size_max 0.30
_exptl_crystal_size_mid 0.20
_exptl_crystal_size_min 0.20
_refine_diff_density_max 0.571
_refine_diff_density_min -0.405
_refine_diff_density_rms 0.087
_refine_ls_extinction_method none
_refine_ls_goodness_of_fit_ref 1.039
_refine_ls_hydrogen_treatment constr
_refine_ls_matrix_type full
_refine_ls_number_parameters 125
_refine_ls_number_reflns 1482
_refine_ls_number_restraints 0
_refine_ls_restrained_S_all 1.039
_refine_ls_R_factor_all 0.0461
_refine_ls_R_factor_gt 0.0405
_refine_ls_shift/su_max 0.000
_refine_ls_shift/su_mean 0.000
_refine_ls_structure_factor_coef Fsqd
_refine_ls_weighting_details 'calc w=1/[\s^2^(Fo^2^)+(0.0316P)^2^+7.3250P] where P=(Fo^2^+2Fc^2^)/3'
_refine_ls_weighting_scheme calc
_refine_ls_wR_factor_gt 0.0870
_refine_ls_wR_factor_ref 0.0896
_reflns_number_gt 1334
_reflns_number_total 1482
_reflns_threshold_expression >2sigma(I)
_cod_data_source_file cg700673x-file004.cif
_cod_data_source_block 70116am
_cod_depositor_comments
;
The following automatic conversions were performed:

'_symmetry_cell_setting' value 'Monoclinic' changed to 'monoclinic'
according to /home/saulius/struct/CIF-dictionaries/cif_core.dic
dictionary named 'cif_core.dic' version 2.4.1 from 2010-06-29.

Automatic conversion script
Id: cif_fix_values 1715 2011-07-08 13:25:40Z adriana 
;
_cod_original_sg_symbol_H-M 'C 2/c  '
_cod_database_code 4503164

loop_
_symmetry_equiv_pos_as_xyz
'x, y, z'
'-x, y, -z+1/2'
'x+1/2, y+1/2, z'
'-x+1/2, y+1/2, -z+1/2'
'-x, -y, -z'
'x, -y, z-1/2'
'-x+1/2, -y+1/2, -z'
'x+1/2, -y+1/2, z-1/2'

loop_
_atom_site_label
_atom_site_type_symbol
_atom_site_fract_x
_atom_site_fract_y
_atom_site_fract_z
_atom_site_U_iso_or_equiv
_atom_site_adp_type
_atom_site_occupancy
_atom_site_symmetry_multiplicity
_atom_site_calc_flag
_atom_site_refinement_flags
Cu1 Cu 0.2500 0.7500 0.0000 0.01827(19) Uani 1 2 d S
P1 P 0.40114(5) 0.61071(12) 0.01561(8) 0.0166(2) Uani 1 1 d .
C1 C 0.36168(18) 0.4540(5) 0.0903(3) 0.0159(7) Uani 1 1 d .
C2 C 0.39580(19) 0.2899(5) 0.1474(3) 0.0194(7) Uani 1 1 d .
H2 H 0.4454 0.2561 0.1569 0.023 Uiso 1 1 calc R
C3 C 0.3552(2) 0.1759(5) 0.1905(3) 0.0198(7) Uani 1 1 d .
C4 C 0.2818(2) 0.2294(5) 0.1739(3) 0.0205(7) Uani 1 1 d .
H4 H 0.2528 0.1532 0.1999 0.025 Uiso 1 1 calc R
C5 C 0.2518(2) 0.3952(5) 0.1191(3) 0.0197(7) Uani 1 1 d .
H5 H 0.2028 0.4325 0.1107 0.024 Uiso 1 1 calc R
C6 C 0.3858(2) -0.0088(5) 0.2478(3) 0.0223(8) Uani 1 1 d .
N1 N 0.29022(15) 0.5063(4) 0.0769(2) 0.0166(6) Uani 1 1 d .
O1 O 0.34379(14) 0.7699(3) -0.0235(2) 0.0251(6) Uani 1 1 d .
O2 O 0.39195(14) 0.5022(4) -0.0986(2) 0.0258(6) Uani 1 1 d .
H2D H 0.4405 0.4644 -0.0892 0.031 Uiso 1 1 d R
O3 O 0.48511(14) 0.6569(3) 0.0955(2) 0.0230(6) Uani 1 1 d .
O4 O 0.34423(15) -0.1437(4) 0.2226(2) 0.0313(7) Uani 1 1 d .
O5 O 0.45966(15) -0.0065(4) 0.3267(3) 0.0405(8) Uani 1 1 d .
H5A H 0.4744 -0.1130 0.3494 0.061 Uiso 1 1 calc R

loop_
_atom_site_aniso_label
_atom_site_aniso_U_11
_atom_site_aniso_U_22
_atom_site_aniso_U_33
_atom_site_aniso_U_23
_atom_site_aniso_U_13
_atom_site_aniso_U_12
Cu1 0.0159(3) 0.0149(3) 0.0279(4) 0.0044(2) 0.0133(3) 0.0047(2)
P1 0.0137(4) 0.0147(5) 0.0231(5) 0.0013(3) 0.0098(4) 0.0024(3)
C1 0.0152(16) 0.0143(17) 0.0167(16) -0.0012(13) 0.0058(13) 0.0005(13)
C2 0.0138(16) 0.0188(19) 0.0238(18) 0.0002(14) 0.0069(14) 0.0029(13)
C3 0.0178(17) 0.0196(18) 0.0177(17) -0.0016(14) 0.0043(14) 0.0014(14)
C4 0.0209(18) 0.0196(19) 0.0225(18) -0.0002(14) 0.0111(15) -0.0031(14)
C5 0.0203(17) 0.0191(19) 0.0244(18) -0.0014(14) 0.0143(15) 0.0001(14)
C6 0.0235(19) 0.022(2) 0.0246(19) 0.0042(15) 0.0138(16) 0.0028(15)
N1 0.0166(14) 0.0144(15) 0.0184(14) -0.0007(11) 0.0075(12) 0.0024(11)
O1 0.0234(13) 0.0198(14) 0.0414(15) 0.0092(11) 0.0228(12) 0.0090(10)
O2 0.0175(12) 0.0348(16) 0.0252(13) -0.0016(11) 0.0097(11) 0.0031(11)
O3 0.0178(12) 0.0198(14) 0.0325(14) -0.0057(11) 0.0124(11) -0.0014(10)
O4 0.0311(15) 0.0185(15) 0.0414(16) 0.0039(12) 0.0138(13) -0.0024(11)
O5 0.0247(14) 0.0210(15) 0.059(2) 0.0178(14) 0.0041(14) 0.0018(12)

loop_
_atom_type_symbol
_atom_type_description
_atom_type_scat_dispersion_real
_atom_type_scat_dispersion_imag
_atom_type_scat_source
C C 0.0033 0.0016 'International Tables Vol C Tables 4.2.6.8 and 6.1.1.4'
H H 0.0000 0.0000 'International Tables Vol C Tables 4.2.6.8 and 6.1.1.4'
N N 0.0061 0.0033 'International Tables Vol C Tables 4.2.6.8 and 6.1.1.4'
O O 0.0106 0.0060 'International Tables Vol C Tables 4.2.6.8 and 6.1.1.4'
P P 0.1023 0.0942 'International Tables Vol C Tables 4.2.6.8 and 6.1.1.4'
Cu Cu 0.3201 1.2651 'International Tables Vol C Tables 4.2.6.8 and 6.1.1.4'

loop_
_geom_angle_atom_site_label_1
_geom_angle_atom_site_label_2
_geom_angle_atom_site_label_3
_geom_angle
_geom_angle_site_symmetry_1
_geom_angle_site_symmetry_3
O1 Cu1 O1 180.00(13) 7_565 .
O1 Cu1 N1 92.70(11) 7_565 .
O1 Cu1 N1 87.30(11) . .
O1 Cu1 N1 87.30(11) 7_565 7_565
O1 Cu1 N1 92.70(11) . 7_565
N1 Cu1 N1 180.0 . 7_565
O3 P1 O1 116.85(15) . .
O3 P1 O2 111.33(14) . .
O1 P1 O2 108.73(15) . .
O3 P1 C1 111.47(15) . .
O1 P1 C1 103.19(14) . .
O2 P1 C1 104.27(15) . .
N1 C1 C2 121.3(3) . .
N1 C1 P1 112.9(2) . .
C2 C1 P1 125.6(3) . .
C1 C2 C3 119.1(3) . .
C1 C2 H2 120.4 . .
C3 C2 H2 120.4 . .
C4 C3 C2 118.9(3) . .
C4 C3 C6 118.3(3) . .
C2 C3 C6 122.7(3) . .
C5 C4 C3 119.3(3) . .
C5 C4 H4 120.3 . .
C3 C4 H4 120.3 . .
N1 C5 C4 122.4(3) . .
N1 C5 H5 118.8 . .
C4 C5 H5 118.8 . .
O4 C6 O5 124.6(3) . .
O4 C6 C3 121.5(3) . .
O5 C6 C3 113.8(3) . .
C5 N1 C1 119.0(3) . .
C5 N1 Cu1 123.7(2) . .
C1 N1 Cu1 117.3(2) . .
P1 O1 Cu1 118.74(14) . .
P1 O2 H2D 109.7 . .
C6 O5 H5A 109.5 . .

loop_
_geom_bond_atom_site_label_1
_geom_bond_atom_site_label_2
_geom_bond_distance
_geom_bond_site_symmetry_2
Cu1 O1 1.938(2) 7_565
Cu1 O1 1.938(2) .
Cu1 N1 1.976(3) .
Cu1 N1 1.976(3) 7_565
P1 O3 1.491(2) .
P1 O1 1.504(2) .
P1 O2 1.552(3) .
P1 C1 1.819(3) .
C1 N1 1.348(4) .
C1 C2 1.378(5) .
C2 C3 1.386(5) .
C2 H2 0.9300 .
C3 C4 1.374(5) .
C3 C6 1.494(5) .
C4 C5 1.363(5) .
C4 H4 0.9300 .
C5 N1 1.337(4) .
C5 H5 0.9300 .
C6 O4 1.201(4) .
C6 O5 1.303(4) .
O2 H2D 0.9194 .
O5 H5A 0.8200 .

loop_
_geom_hbond_atom_site_label_D
_geom_hbond_atom_site_label_H
_geom_hbond_atom_site_label_A
_geom_hbond_distance_DH
_geom_hbond_distance_HA
_geom_hbond_distance_DA
_geom_hbond_angle_DHA
_geom_hbond_site_symmetry_A
O2 H2D O3 0.92 1.69 2.590(3) 163.7 5_665
O5 H5A O3 0.82 1.82 2.640(4) 175.6 2_645

loop_
_geom_torsion_atom_site_label_1
_geom_torsion_atom_site_label_2
_geom_torsion_atom_site_label_3
_geom_torsion_atom_site_label_4
_geom_torsion
_geom_torsion_site_symmetry_1
O3 P1 C1 N1 134.4(2) .
O1 P1 C1 N1 8.2(3) .
O2 P1 C1 N1 -105.3(2) .
O3 P1 C1 C2 -50.5(3) .
O1 P1 C1 C2 -176.7(3) .
O2 P1 C1 C2 69.7(3) .
N1 C1 C2 C3 0.7(5) .
P1 C1 C2 C3 -173.9(3) .
C1 C2 C3 C4 0.6(5) .
C1 C2 C3 C6 176.8(3) .
C2 C3 C4 C5 -2.0(5) .
C6 C3 C4 C5 -178.4(3) .
C3 C4 C5 N1 2.2(5) .
C4 C3 C6 O4 40.8(5) .
C2 C3 C6 O4 -135.5(4) .
C4 C3 C6 O5 -138.2(4) .
C2 C3 C6 O5 45.5(5) .
C4 C5 N1 C1 -0.9(5) .
C4 C5 N1 Cu1 -178.6(3) .
C2 C1 N1 C5 -0.6(5) .
P1 C1 N1 C5 174.7(2) .
C2 C1 N1 Cu1 177.3(2) .
P1 C1 N1 Cu1 -7.4(3) .
O1 Cu1 N1 C5 1.4(3) 7_565
O1 Cu1 N1 C5 -178.6(3) .
O1 Cu1 N1 C1 3.6(2) .
O3 P1 O1 Cu1 -128.41(17) .
O2 P1 O1 Cu1 104.56(18) .
C1 P1 O1 Cu1 -5.7(2) .
N1 Cu1 O1 P1 2.29(18) .
N1 Cu1 O1 P1 -177.71(18) 7_565
